data_2020718
loop_
_publ_author_name
'Hamzehee, Farahnaz'
'Pourayoubi, Mehrdad'
'Ne\<cas, Marek'
'Choquesillo-Lazarte, Duane'

_publ_section_title
;
 Extensive analysis of N---H&#x00B7;&#x00B7;&#x00B7;O hydrogen bonding in
 four classes of phosphorus compounds: a combined experimental and
 database study
;
_journal_issue 3
_journal_name_full 'Acta Crystallographica Section C'
_journal_page_first
;
;
_journal_paper_doi 10.1107/S2053229617001516
_journal_volume 73
_journal_year 2017
_chemical_formula_iupac 'C8 H12 N +, C12 H10 O2 P -'
_chemical_formula_moiety 'C8 H12 N +, C12 H10 O2 P -'
_chemical_formula_sum 'C20 H22 N O2 P'
_chemical_formula_weight 339.35
_chemical_name_common
;
4-methylbenzyl ammonium diphenylphosphinate
;
_chemical_name_systematic
;
(4-Methylbenzyl)ammonium diphenylphosphinate
;
_space_group_crystal_system monoclinic
_space_group_IT_number 14
_space_group_name_Hall '-P 2ybc'
_space_group_name_H-M_alt 'P 1 21/c 1'
_symmetry_space_group_name_Hall '-P 2ybc'
_symmetry_space_group_name_H-M 'P 1 21/c 1'
_atom_sites_solution_hydrogens mixed
_audit_creation_method
;
Olex2 1.2
(compiled 2016.09.09 svn.r3337 for OlexSys, GUI svn.r5227)
;
_cell_angle_alpha 90
_cell_angle_beta 97.2310(10)
_cell_angle_gamma 90
_cell_formula_units_Z 4
_cell_length_a 6.04830(10)
_cell_length_b 18.8540(5)
_cell_length_c 15.4364(5)
_cell_measurement_reflns_used 8313
_cell_measurement_temperature 100(2)
_cell_measurement_theta_max 27.453
_cell_measurement_theta_min 2.537
_cell_volume 1746.28(8)
_computing_cell_refinement
;
APEX3 (Bruker, 2016)
;
_computing_data_collection
;
APEX3 (Bruker, 2016)
;
_computing_data_reduction
;
SAINT (Bruker, 2015)
;
_computing_molecular_graphics
;
OLEX2 (Macrae <i>et al</i>., 2008)
;
_computing_publication_material
;
OLEX2 (Dolomanov <i>et al</i>., 2009)
;
_computing_structure_refinement
;
SHELXL97 (Sheldrick, 2008)
;
_computing_structure_solution
;
SHELXS97 (Sheldrick, 2008)
;
_diffrn_ambient_temperature 100.0
_diffrn_measured_fraction_theta_full 0.999
_diffrn_measured_fraction_theta_max 0.998
_diffrn_measurement_device_type 'Bruker D8 Venture'
_diffrn_measurement_method '\f and \w scans'
_diffrn_radiation_monochromator multilayer
_diffrn_radiation_type MoK\a
_diffrn_radiation_wavelength 0.71073
_diffrn_reflns_av_R_equivalents 0.0440
_diffrn_reflns_limit_h_max 7
_diffrn_reflns_limit_h_min -7
_diffrn_reflns_limit_k_max 20
_diffrn_reflns_limit_k_min -23
_diffrn_reflns_limit_l_max 19
_diffrn_reflns_limit_l_min -17
_diffrn_reflns_number 11792
_diffrn_reflns_theta_full 25.242
_diffrn_reflns_theta_max 26.365
_diffrn_reflns_theta_min 2.160
_diffrn_standards_number 0
_exptl_absorpt_coefficient_mu 0.169
_exptl_absorpt_correction_T_max 0.7456
_exptl_absorpt_correction_T_min 0.6623
_exptl_absorpt_correction_type multi-scan
_exptl_absorpt_process_details
;
(SADABS; Bruker, 2016)
;
_exptl_crystal_colour 'clear colourless'
_exptl_crystal_density_diffrn 1.291
_exptl_crystal_density_method 'not measured'
_exptl_crystal_description block
_exptl_crystal_F_000 720
_exptl_crystal_size_max 0.12
_exptl_crystal_size_mid 0.1
_exptl_crystal_size_min 0.1
_refine_diff_density_max 0.377
_refine_diff_density_min -0.441
_refine_ls_extinction_method none
_refine_ls_goodness_of_fit_ref 1.084
_refine_ls_hydrogen_treatment mixed
_refine_ls_matrix_type full
_refine_ls_number_parameters 227
_refine_ls_number_reflns 3565
_refine_ls_number_restraints 3
_refine_ls_restrained_S_all 1.085
_refine_ls_R_factor_all 0.0592
_refine_ls_R_factor_gt 0.0413
_refine_ls_shift/su_max 0.001
_refine_ls_shift/su_mean 0.000
_refine_ls_structure_factor_coef Fsqd
_refine_ls_weighting_details 'w=1/[\s^2^(Fo^2^)+(0.0362P)^2^+0.9756P] where P=(Fo^2^+2Fc^2^)/3'
_refine_ls_weighting_scheme calc
_refine_ls_wR_factor_gt 0.0905
_refine_ls_wR_factor_ref 0.1007
_reflns_number_gt 2819
_reflns_number_total 3565
_reflns_threshold_expression 'I > 2\s(I)'
_cod_data_source_file ky3108sup1.cif
_cod_data_source_block fh24
_cod_database_code 2020718
_shelx_space_group_comment
;
The symmetry employed for this shelxl refinement is uniquely defined
by the following loop, which should always be used as a source of
symmetry information in preference to the above space-group names.
They are only intended as comments.
;
_shelx_estimated_absorpt_t_min 0.980
_shelx_estimated_absorpt_t_max 0.983

loop_
_space_group_symop_operation_xyz
'x, y, z'
'-x, y+1/2, -z+1/2'
'-x, -y, -z'
'x, -y-1/2, z-1/2'

loop_
_atom_site_type_symbol
_atom_site_label
_atom_site_fract_x
_atom_site_fract_y
_atom_site_fract_z
_atom_site_U_iso_or_equiv
_atom_site_adp_type
_atom_site_calc_flag
_atom_site_occupancy
C C1 0.1896(3) 0.55594(9) 0.24611(11) 0.0133(4) Uani d 1
O O1 0.2613(2) 0.55658(7) 0.42213(8) 0.0157(3) Uani d 1
P P1 0.11183(8) 0.59115(2) 0.34817(3) 0.01203(13) Uani d 1
C C2 0.0448(3) 0.50911(10) 0.19710(12) 0.0186(4) Uani d 1
H H2 -0.0935 0.4974 0.2165 0.022 Uiso calc 1
O O2 -0.1347(2) 0.58177(7) 0.34598(8) 0.0166(3) Uani d 1
C C3 0.1004(3) 0.47955(11) 0.12041(13) 0.0233(5) Uani d 1
H H3 0.0000 0.4480 0.0875 0.028 Uiso calc 1
C C4 0.3027(3) 0.49613(11) 0.09177(13) 0.0218(4) Uani d 1
H H4 0.3414 0.4758 0.0394 0.026 Uiso calc 1
C C5 0.4478(3) 0.54239(10) 0.13975(13) 0.0196(4) Uani d 1
H H5 0.5860 0.5539 0.1200 0.023 Uiso calc 1
C C6 0.3925(3) 0.57220(10) 0.21681(12) 0.0153(4) Uani d 1
H H6 0.4934 0.6037 0.2495 0.018 Uiso calc 1
C C7 0.1784(3) 0.68466(10) 0.34784(11) 0.0128(4) Uani d 1
C C8 0.3891(3) 0.70912(10) 0.38182(12) 0.0163(4) Uani d 1
H H8 0.4998 0.6765 0.4060 0.020 Uiso calc 1
C C9 0.4377(3) 0.78129(10) 0.38046(13) 0.0190(4) Uani d 1
H H9 0.5817 0.7978 0.4032 0.023 Uiso calc 1
C C10 0.2758(3) 0.82892(10) 0.34591(12) 0.0185(4) Uani d 1
H H10 0.3087 0.8782 0.3456 0.022 Uiso calc 1
C C11 0.0660(3) 0.80514(10) 0.31172(12) 0.0191(4) Uani d 1
H H11 -0.0440 0.8380 0.2875 0.023 Uiso calc 1
C C12 0.0170(3) 0.73318(10) 0.31290(12) 0.0165(4) Uani d 1
H H12 -0.1271 0.7169 0.2898 0.020 Uiso calc 1
N N1 0.3728(3) 0.52482(8) 0.59635(10) 0.0140(3) Uani d 1
H H1A 0.316(3) 0.5395(11) 0.5425(11) 0.017 Uiso d 1
H H1B 0.275(3) 0.4924(10) 0.6153(13) 0.017 Uiso d 1
H H1C 0.497(3) 0.4996(10) 0.5901(13) 0.017 Uiso d 1
C C13 0.4157(3) 0.58479(10) 0.65881(12) 0.0156(4) Uani d 1
H H13A 0.4882 0.5662 0.7154 0.019 Uiso calc 1
H H13B 0.2716 0.6061 0.6689 0.019 Uiso calc 1
C C14 0.5616(3) 0.64174(10) 0.62711(11) 0.0143(4) Uani d 1
C C15 0.5115(3) 0.71268(10) 0.64020(12) 0.0175(4) Uani d 1
H H15 0.3828 0.7246 0.6666 0.021 Uiso calc 1
C C16 0.6477(3) 0.76609(10) 0.61505(12) 0.0192(4) Uani d 1
H H16 0.6109 0.8142 0.6249 0.023 Uiso calc 1
C C17 0.8367(3) 0.75089(10) 0.57578(12) 0.0170(4) Uani d 1
C C18 0.9852(3) 0.80966(10) 0.55062(13) 0.0230(5) Uani d 1
H H18A 1.0674 0.8303 0.6034 0.035 Uiso calc 1
H H18B 0.8939 0.8464 0.5187 0.035 Uiso calc 1
H H18C 1.0908 0.7905 0.5134 0.035 Uiso calc 1
C C19 0.8846(3) 0.67987(10) 0.56126(12) 0.0164(4) Uani d 1
H H19 1.0111 0.6681 0.5334 0.020 Uiso calc 1
C C20 0.7502(3) 0.62596(10) 0.58698(12) 0.0168(4) Uani d 1
H H20 0.7870 0.5779 0.5772 0.020 Uiso calc 1

loop_
_atom_site_aniso_label
_atom_site_aniso_U_11
_atom_site_aniso_U_22
_atom_site_aniso_U_33
_atom_site_aniso_U_12
_atom_site_aniso_U_13
_atom_site_aniso_U_23
C1 0.0151(9) 0.0122(9) 0.0120(9) 0.0007(7) -0.0007(7) 0.0041(7)
O1 0.0191(7) 0.0138(6) 0.0143(7) 0.0014(5) 0.0026(5) 0.0023(5)
P1 0.0122(2) 0.0110(2) 0.0130(2) -0.00091(18) 0.00157(17) 0.00126(18)
C2 0.0188(10) 0.0176(10) 0.0201(10) -0.0034(8) 0.0051(8) 0.0004(8)
O2 0.0136(7) 0.0166(7) 0.0201(7) -0.0033(5) 0.0038(5) 0.0004(5)
C3 0.0290(11) 0.0212(10) 0.0198(10) -0.0084(9) 0.0038(9) -0.0042(8)
C4 0.0299(11) 0.0198(10) 0.0174(10) -0.0011(9) 0.0093(8) -0.0015(8)
C5 0.0186(10) 0.0184(10) 0.0229(11) 0.0010(8) 0.0078(8) 0.0031(8)
C6 0.0139(9) 0.0157(9) 0.0158(9) 0.0004(7) 0.0001(7) 0.0020(7)
C7 0.0141(9) 0.0138(9) 0.0109(9) -0.0007(7) 0.0030(7) 0.0006(7)
C8 0.0161(9) 0.0168(9) 0.0158(9) 0.0007(8) 0.0014(7) 0.0029(8)
C9 0.0173(10) 0.0202(10) 0.0195(10) -0.0071(8) 0.0025(8) -0.0011(8)
C10 0.0287(11) 0.0126(9) 0.0154(10) -0.0031(8) 0.0075(8) -0.0001(7)
C11 0.0245(11) 0.0157(10) 0.0174(10) 0.0048(8) 0.0029(8) 0.0026(8)
C12 0.0162(9) 0.0184(9) 0.0146(9) 0.0013(8) 0.0015(7) 0.0001(8)
N1 0.0146(8) 0.0131(8) 0.0144(8) 0.0003(6) 0.0028(6) 0.0022(6)
C13 0.0182(10) 0.0150(9) 0.0139(9) -0.0009(8) 0.0034(7) -0.0007(7)
C14 0.0170(9) 0.0165(9) 0.0089(9) 0.0006(8) 0.0002(7) 0.0003(7)
C15 0.0188(10) 0.0195(10) 0.0144(10) 0.0017(8) 0.0035(8) -0.0002(8)
C16 0.0261(11) 0.0127(9) 0.0185(10) 0.0030(8) 0.0020(8) -0.0015(8)
C17 0.0206(10) 0.0181(10) 0.0114(9) -0.0030(8) -0.0020(7) -0.0004(7)
C18 0.0267(11) 0.0194(10) 0.0228(11) -0.0068(9) 0.0025(9) 0.0015(8)
C19 0.0148(9) 0.0195(10) 0.0150(9) -0.0010(8) 0.0028(7) -0.0008(8)
C20 0.0192(10) 0.0137(9) 0.0171(10) 0.0018(8) 0.0010(8) -0.0004(7)

loop_
_atom_type_symbol
_atom_type_description
_atom_type_scat_dispersion_real
_atom_type_scat_dispersion_imag
_atom_type_scat_source
C C 0.0033 0.0016 'International Tables Vol C Tables 4.2.6.8 and 6.1.1.4'
H H 0.0000 0.0000 'International Tables Vol C Tables 4.2.6.8 and 6.1.1.4'
N N 0.0061 0.0033 'International Tables Vol C Tables 4.2.6.8 and 6.1.1.4'
O O 0.0106 0.0060 'International Tables Vol C Tables 4.2.6.8 and 6.1.1.4'
P P 0.1023 0.0942 'International Tables Vol C Tables 4.2.6.8 and 6.1.1.4'

loop_
_geom_angle_atom_site_label_1
_geom_angle_atom_site_label_2
_geom_angle_atom_site_label_3
_geom_angle
_geom_angle_publ_flag
C2 C1 P1 119.04(14) ?
C6 C1 P1 122.21(14) ?
C6 C1 C2 118.71(17) ?
O1 P1 C1 107.49(8) y
O1 P1 C7 108.06(8) y
O2 P1 C1 107.55(8) y
O2 P1 O1 117.71(7) y
O2 P1 C7 109.66(8) y
C7 P1 C1 105.69(8) y
C1 C2 H2 119.6 ?
C3 C2 C1 120.90(18) ?
C3 C2 H2 119.6 ?
C2 C3 H3 120.0 ?
C2 C3 C4 119.94(18) ?
C4 C3 H3 120.0 ?
C3 C4 H4 120.1 ?
C5 C4 C3 119.77(18) ?
C5 C4 H4 120.1 ?
C4 C5 H5 119.8 ?
C4 C5 C6 120.43(18) ?
C6 C5 H5 119.8 ?
C1 C6 H6 119.9 ?
C5 C6 C1 120.24(17) ?
C5 C6 H6 119.9 ?
C8 C7 P1 120.99(14) ?
C8 C7 C12 119.37(17) ?
C12 C7 P1 119.64(14) ?
C7 C8 H8 119.9 ?
C9 C8 C7 120.13(18) ?
C9 C8 H8 119.9 ?
C8 C9 H9 120.0 ?
C10 C9 C8 119.94(18) ?
C10 C9 H9 120.0 ?
C9 C10 H10 119.8 ?
C9 C10 C11 120.39(18) ?
C11 C10 H10 119.8 ?
C10 C11 H11 120.1 ?
C10 C11 C12 119.84(18) ?
C12 C11 H11 120.1 ?
C7 C12 H12 119.8 ?
C11 C12 C7 120.32(18) ?
C11 C12 H12 119.8 ?
H1A N1 H1B 108.2(18) ?
H1A N1 H1C 106.7(18) ?
H1B N1 H1C 105.0(18) ?
C13 N1 H1A 112.2(13) ?
C13 N1 H1B 111.3(13) ?
C13 N1 H1C 112.9(13) ?
N1 C13 H13A 109.0 ?
N1 C13 H13B 109.0 ?
N1 C13 C14 113.08(15) y
H13A C13 H13B 107.8 ?
C14 C13 H13A 109.0 ?
C14 C13 H13B 109.0 ?
C15 C14 C13 119.31(16) ?
C15 C14 C20 118.30(17) ?
C20 C14 C13 122.37(16) ?
C14 C15 H15 119.7 ?
C16 C15 C14 120.61(17) ?
C16 C15 H15 119.7 ?
C15 C16 H16 119.2 ?
C15 C16 C17 121.50(18) ?
C17 C16 H16 119.2 ?
C16 C17 C18 120.67(17) ?
C16 C17 C19 117.86(17) ?
C19 C17 C18 121.46(17) ?
C17 C18 H18A 109.5 ?
C17 C18 H18B 109.5 ?
C17 C18 H18C 109.5 ?
H18A C18 H18B 109.5 ?
H18A C18 H18C 109.5 ?
H18B C18 H18C 109.5 ?
C17 C19 H19 119.5 ?
C20 C19 C17 121.03(17) ?
C20 C19 H19 119.5 ?
C14 C20 H20 119.7 ?
C19 C20 C14 120.69(17) ?
C19 C20 H20 119.7 ?

loop_
_geom_bond_atom_site_label_1
_geom_bond_atom_site_label_2
_geom_bond_distance
_geom_bond_publ_flag
C1 P1 1.8248(18) y
C1 C2 1.397(3) ?
C1 C6 1.394(3) ?
O1 P1 1.5118(13) y
P1 O2 1.4979(13) y
P1 C7 1.8088(18) y
C2 H2 0.9500 ?
C2 C3 1.387(3) ?
C3 H3 0.9500 ?
C3 C4 1.388(3) ?
C4 H4 0.9500 ?
C4 C5 1.384(3) ?
C5 H5 0.9500 ?
C5 C6 1.394(3) ?
C6 H6 0.9500 ?
C7 C8 1.394(3) ?
C7 C12 1.396(3) ?
C8 H8 0.9500 ?
C8 C9 1.393(3) ?
C9 H9 0.9500 ?
C9 C10 1.385(3) ?
C10 H10 0.9500 ?
C10 C11 1.386(3) ?
C11 H11 0.9500 ?
C11 C12 1.389(3) ?
C12 H12 0.9500 ?
N1 H1A 0.902(15) ?
N1 H1B 0.922(15) ?
N1 H1C 0.905(15) ?
N1 C13 1.487(2) y
C13 H13A 0.9900 ?
C13 H13B 0.9900 ?
C13 C14 1.510(3) ?
C14 C15 1.392(3) ?
C14 C20 1.397(3) ?
C15 H15 0.9500 ?
C15 C16 1.387(3) ?
C16 H16 0.9500 ?
C16 C17 1.390(3) ?
C17 C18 1.508(3) ?
C17 C19 1.394(3) ?
C18 H18A 0.9800 ?
C18 H18B 0.9800 ?
C18 H18C 0.9800 ?
C19 H19 0.9500 ?
C19 C20 1.390(3) ?
C20 H20 0.9500 ?

loop_
_geom_hbond_atom_site_label_D
_geom_hbond_atom_site_label_H
_geom_hbond_atom_site_label_A
_geom_hbond_site_symmetry_A
_geom_hbond_distance_DH
_geom_hbond_distance_HA
_geom_hbond_distance_DA
_geom_hbond_angle_DHA
N1 H1A O1 . 0.902(15) 1.874(16) 2.755(2) 165.0(19)
N1 H1B O2 3_566 0.922(15) 1.779(16) 2.688(2) 168.3(19)
N1 H1C O1 3_666 0.905(15) 1.833(16) 2.738(2) 176.5(19)

_cod_database_fobs_code 2020718
